data_1551563
loop_
_publ_author_name
'GUILLON, Jean'
'DASSONVILLE-KLIMPT, Alexandra'
'MOREAU, St\'ephane'
'LAUMAILLE, Pierre'
'MARCHIVIE, Mathieu'
'SONNET, Pascal'

_publ_section_title
;
 Crystal Structure of 2,8-Bis(trifluoromethyl)-4-vinylquinoline
;
_journal_issue 0
_journal_name_full 'X-ray Structure Analysis Online'
_journal_page_first 15
_journal_paper_doi 10.2116/xraystruct.34.15
_journal_volume 34
_journal_year 2018
_chemical_formula_moiety 'C13 H7 F6 N'
_chemical_formula_sum 'C13 H7 F6 N'
_chemical_formula_weight 291.19
_space_group_crystal_system monoclinic
_space_group_IT_number 14
_space_group_name_Hall '-P 2ybc'
_space_group_name_H-M_alt 'P 1 21/c 1'
_symmetry_space_group_name_Hall '-P 2ybc'
_symmetry_space_group_name_H-M 'P 1 21/c 1'
_atom_sites_solution_hydrogens geom
_atom_sites_solution_primary direct
_audit_creation_date 2017-07-21
_audit_creation_method
;
Olex2 1.2
(compiled Mar 28 2017 19:26:29 for OlexSys, GUI svn.r5337)
;
_cell_angle_alpha 90
_cell_angle_beta 97.50(2)
_cell_angle_gamma 90
_cell_formula_units_Z 8
_cell_length_a 16.678(2)
_cell_length_b 17.492(7)
_cell_length_c 8.286(4)
_cell_measurement_reflns_used 3773
_cell_measurement_temperature 293(2)
_cell_measurement_theta_max 25.025
_cell_measurement_theta_min 2.635
_cell_volume 2396.6(15)
_computing_cell_refinement 'Dirax/lsq (Duisenberg & Schreurs, 1989-2000)'
_computing_data_collection 'Collect (Bruker AXS BV, 1997-2004)'
_computing_data_reduction 'EvalCCD (Duisenberg & Schreurs 1990-2000)'
_computing_molecular_graphics 'Olex2 (Dolomanov et al., 2009)'
_computing_publication_material 'Olex2 (Dolomanov et al., 2009)'
_computing_structure_refinement 'ShelXL (Sheldrick, 2015)'
_computing_structure_solution 'ShelXS (Sheldrick, 2008)'
_diffrn_ambient_temperature 293(2)
_diffrn_detector 'CCD area detector'
_diffrn_measured_fraction_theta_full 0.972
_diffrn_measured_fraction_theta_max 0.992
_diffrn_measurement_device 'four-circle diffractometer'
_diffrn_measurement_device_type 'Bruker Kappa CCD'
_diffrn_measurement_method '\w and \f scans'
_diffrn_radiation_monochromator graphite
_diffrn_radiation_type MoK\a
_diffrn_radiation_wavelength 0.71073
_diffrn_reflns_av_R_equivalents 0.0700
_diffrn_reflns_av_unetI/netI 0.0663
_diffrn_reflns_Laue_measured_fraction_full 0.972
_diffrn_reflns_Laue_measured_fraction_max 0.992
_diffrn_reflns_limit_h_max 19
_diffrn_reflns_limit_h_min -14
_diffrn_reflns_limit_k_max 19
_diffrn_reflns_limit_k_min -20
_diffrn_reflns_limit_l_max 7
_diffrn_reflns_limit_l_min -9
_diffrn_reflns_number 15792
_diffrn_reflns_point_group_measured_fraction_full 0.972
_diffrn_reflns_point_group_measured_fraction_max 0.992
_diffrn_reflns_theta_full 25.242
_diffrn_reflns_theta_max 25.025
_diffrn_reflns_theta_min 2.635
_diffrn_source 'sealed X-ray tube'
_diffrn_source_target Mo
_diffrn_source_type 'sealed X-ray tube'
_exptl_absorpt_coefficient_mu 0.161
_exptl_absorpt_correction_T_max 0.7453
_exptl_absorpt_correction_T_min 0.6824
_exptl_absorpt_correction_type multi-scan
_exptl_absorpt_process_details
;
SADABS-2008/1 (Bruker,2008) was used for absorption correction.
wR2(int) was 0.0864 before and 0.0589 after correction.
The Ratio of minimum to maximum transmission is 0.9156.
The \l/2 correction factor is 0.0015.
;
_exptl_crystal_density_diffrn 1.614
_exptl_crystal_description block
_exptl_crystal_F_000 1168
_exptl_crystal_size_max 0.25
_exptl_crystal_size_mid 0.1
_exptl_crystal_size_min 0.08
_refine_diff_density_max 0.550
_refine_diff_density_min -0.275
_refine_diff_density_rms 0.063
_refine_ls_extinction_method none
_refine_ls_goodness_of_fit_ref 1.215
_refine_ls_hydrogen_treatment constr
_refine_ls_matrix_type full
_refine_ls_number_parameters 417
_refine_ls_number_reflns 4195
_refine_ls_number_restraints 216
_refine_ls_restrained_S_all 1.233
_refine_ls_R_factor_all 0.2051
_refine_ls_R_factor_gt 0.1043
_refine_ls_shift/su_max 0.000
_refine_ls_shift/su_mean 0.000
_refine_ls_structure_factor_coef Fsqd
_refine_ls_weighting_details 'w=1/[\s^2^(Fo^2^)+(0.0300P)^2^+4.0000P] where P=(Fo^2^+2Fc^2^)/3'
_refine_ls_weighting_scheme calc
_refine_ls_wR_factor_gt 0.1891
_refine_ls_wR_factor_ref 0.2207
_reflns_Friedel_coverage 0.000
_reflns_number_gt 1895
_reflns_number_total 4195
_reflns_threshold_expression 'I > 2\s(I)'
_cod_data_source_file 34_15_1.txt
_cod_data_source_block vinyl-meflo
_cod_depositor_comments
;

2022-11-30
Z value and formula fixed to values more according to usual
chemical conventions.                 miguel
;
_cod_original_formula_sum 'C26 H14 F12 N2'
_cod_original_formula_weight 582.39
_cod_original_formula_moiety '2(C13 H7 F6 N)'
_cod_original_formula_units_Z 4
_cod_original_cell_volume 2396.5(16)
_cod_database_code 1551563
_shelxl_version_number 2013-4
_shelx_space_group_comment
;
The symmetry employed for this shelxl refinement is uniquely defined
by the following loop, which should always be used as a source of
symmetry information in preference to the above space-group names.
They are only intended as comments.
;
_olex2_refinement_description
;
1. Fixed Uiso
 At 1.2 times of:
  All C(H) groups, All C(H,H) groups
2. Rigid bond restraints
 All non-hydrogen atoms
 with sigma for 1-2 distances of 0.01 and sigma for 1-3 distances of 0.01
3. Uiso/Uaniso restraints and constraints
F9A \\sim F9B \\sim F7A \\sim F7B \\sim F8A \\sim F8B: within 2A with sigma of
0.01 and sigma for terminal atoms of 0.02
F1B \\sim F1A \\sim F2B \\sim F2A \\sim F3B \\sim F3A: within 2A with sigma of
0.01 and sigma for terminal atoms of 0.02
4. Others
 Sof(F3B)=Sof(F1B)=Sof(F2B)=1-FVAR(1)
 Sof(F3A)=Sof(F1A)=Sof(F2A)=FVAR(1)
 Sof(F9B)=Sof(F7B)=Sof(F8B)=1-FVAR(2)
 Sof(F7A)=Sof(F8A)=Sof(F9A)=FVAR(2)
5.a Aromatic/amide H refined with riding coordinates:
 C23(H23), C16(H16), C3(H3), C10(H10), C24(H24), C22(H22), C21(H21), C11(H11),
 C8(H8), C9(H9)
5.b X=CH2 refined with riding coordinates:
 C25(H25A,H25B), C12(H12A,H12B)
;
_olex2_submission_special_instructions 'No special instructions were received'

loop_
_space_group_symop_operation_xyz
'x, y, z'
'-x, y+1/2, -z+1/2'
'-x, -y, -z'
'x, -y-1/2, z-1/2'

loop_
_atom_site_label
_atom_site_type_symbol
_atom_site_fract_x
_atom_site_fract_y
_atom_site_fract_z
_atom_site_U_iso_or_equiv
_atom_site_adp_type
_atom_site_occupancy
_atom_site_site_symmetry_order
_atom_site_calc_flag
_atom_site_refinement_flags_posn
_atom_site_refinement_flags_adp
_atom_site_refinement_flags_occupancy
_atom_site_disorder_assembly
_atom_site_disorder_group
F11 F 1.0741(2) 0.0520(2) 0.0336(5) 0.0947(12) Uani 1 1 d . U . . .
F6 F 0.3479(2) 0.3045(2) 0.7217(5) 0.0980(13) Uani 1 1 d . U . . .
F12 F 1.1937(2) 0.0936(2) 0.0692(5) 0.1003(13) Uani 1 1 d . U . . .
F4 F 0.4118(2) 0.3002(2) 0.9628(5) 0.0978(13) Uani 1 1 d . U . . .
F10 F 1.1398(2) 0.0563(2) 0.2720(5) 0.0937(12) Uani 1 1 d . U . . .
F5 F 0.2925(2) 0.3413(2) 0.9222(5) 0.1011(13) Uani 1 1 d . U . . .
N2 N 0.9828(3) 0.1244(3) 0.2528(5) 0.0536(12) Uani 1 1 d . U . . .
N1 N 0.5038(3) 0.3744(3) 0.7449(5) 0.0589(13) Uani 1 1 d . U . . .
F7A F 0.846(2) 0.0700(16) 0.489(4) 0.104(5) Uani 0.207(10) 1 d . U P A 1
C18 C 0.9953(3) 0.2625(3) 0.2404(6) 0.0485(13) Uani 1 1 d . U . . .
C5 C 0.4920(3) 0.5118(3) 0.7603(6) 0.0497(13) Uani 1 1 d . U . . .
F8A F 0.8066(16) 0.0590(16) 0.263(5) 0.104(5) Uani 0.207(10) 1 d . U P A 1
C19 C 1.0223(3) 0.1865(3) 0.2169(6) 0.0566(14) Uani 1 1 d . U . . .
F3A F 0.6912(10) 0.3301(13) 0.596(3) 0.106(4) Uani 0.495(19) 1 d . U P B 1
F9A F 0.9028(16) 0.0015(12) 0.325(5) 0.097(5) Uani 0.207(10) 1 d . U P A 1
C6 C 0.4646(3) 0.4354(4) 0.7809(7) 0.0628(14) Uani 1 1 d . U . . .
F1A F 0.6393(12) 0.2749(10) 0.765(2) 0.116(4) Uani 0.495(19) 1 d . U P B 1
C20 C 1.0958(3) 0.1752(4) 0.1553(6) 0.0571(14) Uani 1 1 d . U . . .
C17 C 0.9223(3) 0.2736(3) 0.3042(7) 0.0637(15) Uani 1 1 d . U . . .
C23 C 1.0433(4) 0.3232(4) 0.1908(7) 0.0701(16) Uani 1 1 d . U . . .
H23 H 1.0255 0.3732 0.2009 0.084 Uiso 1 1 calc R . . . .
C4 C 0.5644(4) 0.5243(4) 0.6987(7) 0.0674(15) Uani 1 1 d . U . . .
C16 C 0.8809(3) 0.2072(3) 0.3426(7) 0.0636(15) Uani 1 1 d . U . . .
H16 H 0.8326 0.2110 0.3871 0.076 Uiso 1 1 calc R . . . .
C3 C 0.6063(3) 0.4575(4) 0.6574(7) 0.0652(16) Uani 1 1 d . U . . .
H3 H 0.6546 0.4616 0.6132 0.078 Uiso 1 1 calc R . . . .
C2 C 0.5746(4) 0.3883(4) 0.6838(7) 0.0679(15) Uani 1 1 d . U . . .
C15 C 0.9122(3) 0.1372(3) 0.3137(7) 0.0617(14) Uani 1 1 d . U . . .
C10 C 0.4431(4) 0.5710(4) 0.8120(7) 0.0772(18) Uani 1 1 d . U . . .
H10 H 0.4615 0.6208 0.8033 0.093 Uiso 1 1 calc R . . . .
C26 C 0.8694(4) 0.0676(4) 0.3524(11) 0.0789(18) Uani 1 1 d . U . . .
C7 C 0.3910(3) 0.4245(4) 0.8430(7) 0.0624(15) Uani 1 1 d . U . . .
C27 C 1.1248(4) 0.0941(4) 0.1333(9) 0.0727(17) Uani 1 1 d . U . . .
C24 C 0.8914(4) 0.3475(4) 0.3349(8) 0.0804(19) Uani 1 1 d . U . . .
H24 H 0.9284 0.3875 0.3440 0.097 Uiso 1 1 calc R . . . .
C22 C 1.1117(4) 0.3119(4) 0.1313(8) 0.0809(19) Uani 1 1 d . U . . .
H22 H 1.1420 0.3532 0.1026 0.097 Uiso 1 1 calc R . . . .
C21 C 1.1391(4) 0.2349(4) 0.1114(7) 0.0754(17) Uani 1 1 d . U . . .
H21 H 1.1870 0.2263 0.0679 0.091 Uiso 1 1 calc R . . . .
C14 C 0.3618(4) 0.3411(4) 0.8610(9) 0.0775(18) Uani 1 1 d . U . . .
C11 C 0.5976(4) 0.5965(4) 0.6709(8) 0.084(2) Uani 1 1 d . U . . .
H11 H 0.5611 0.6369 0.6591 0.101 Uiso 1 1 calc R . . . .
C13 C 0.6185(4) 0.3201(4) 0.6424(12) 0.0843(19) Uani 1 1 d . U . . .
C8 C 0.3479(4) 0.4830(4) 0.8859(8) 0.0824(18) Uani 1 1 d . U . . .
H8 H 0.2994 0.4738 0.9266 0.099 Uiso 1 1 calc R . . . .
C9 C 0.3753(4) 0.5621(4) 0.8704(8) 0.085(2) Uani 1 1 d . U . . .
H9 H 0.3457 0.6035 0.9007 0.102 Uiso 1 1 calc R . . . .
C25 C 0.8192(5) 0.3647(4) 0.3511(10) 0.118(3) Uani 1 1 d . U . . .
H25A H 0.7796 0.3270 0.3431 0.141 Uiso 1 1 calc R . . . .
H25B H 0.8058 0.4152 0.3710 0.141 Uiso 1 1 calc R . . . .
C12 C 0.6713(5) 0.6139(5) 0.6596(11) 0.135(4) Uani 1 1 d . U . . .
H12A H 0.7109 0.5761 0.6703 0.162 Uiso 1 1 calc R . . . .
H12B H 0.6853 0.6643 0.6408 0.162 Uiso 1 1 calc R . . . .
F9B F 0.9132(4) 0.0244(5) 0.4528(13) 0.129(3) Uani 0.793(10) 1 d . U P A 2
F7B F 0.8013(4) 0.0816(4) 0.4195(11) 0.100(2) Uani 0.793(10) 1 d . U P A 2
F3B F 0.6647(13) 0.3316(12) 0.531(2) 0.113(5) Uani 0.505(19) 1 d . U P B 2
F1B F 0.6706(10) 0.3040(9) 0.782(2) 0.115(4) Uani 0.505(19) 1 d . U P B 2
F8B F 0.8412(6) 0.0323(5) 0.2149(9) 0.124(3) Uani 0.793(10) 1 d . U P A 2
F2B F 0.5781(7) 0.2565(6) 0.621(3) 0.109(4) Uani 0.505(19) 1 d . U P B 2
F2A F 0.5748(8) 0.2857(11) 0.522(2) 0.116(4) Uani 0.495(19) 1 d . U P B 1

loop_
_atom_site_aniso_label
_atom_site_aniso_U_11
_atom_site_aniso_U_22
_atom_site_aniso_U_33
_atom_site_aniso_U_23
_atom_site_aniso_U_13
_atom_site_aniso_U_12
F11 0.081(2) 0.089(3) 0.114(3) -0.032(2) 0.015(2) -0.005(2)
F6 0.091(3) 0.103(3) 0.101(3) -0.024(2) 0.015(2) -0.023(2)
F12 0.077(2) 0.100(3) 0.134(3) -0.006(2) 0.051(2) 0.010(2)
F4 0.077(2) 0.099(3) 0.116(3) 0.027(2) 0.008(2) -0.005(2)
F10 0.093(3) 0.084(3) 0.106(3) 0.022(2) 0.018(2) 0.018(2)
F5 0.071(2) 0.105(3) 0.135(4) 0.002(2) 0.040(2) -0.020(2)
N2 0.064(3) 0.045(3) 0.051(3) 0.0037(19) 0.002(2) -0.011(2)
N1 0.059(3) 0.055(3) 0.060(3) -0.007(2) 0.000(2) 0.011(2)
F7A 0.107(12) 0.093(10) 0.122(9) 0.017(9) 0.052(8) -0.035(10)
C18 0.047(3) 0.045(3) 0.050(4) 0.001(2) -0.006(2) -0.005(2)
C5 0.048(3) 0.044(3) 0.053(4) -0.001(2) -0.009(2) 0.005(2)
F8A 0.094(9) 0.086(9) 0.135(10) 0.010(9) 0.023(8) -0.037(7)
C19 0.055(3) 0.061(4) 0.051(3) 0.004(3) -0.005(2) -0.009(3)
F3A 0.078(6) 0.092(6) 0.155(10) -0.007(8) 0.041(6) 0.023(5)
F9A 0.101(10) 0.056(6) 0.141(12) 0.010(9) 0.039(9) -0.026(7)
C6 0.059(3) 0.067(4) 0.060(4) -0.004(3) -0.006(3) 0.008(3)
F1A 0.129(10) 0.089(9) 0.136(8) 0.014(7) 0.040(7) 0.037(7)
C20 0.039(3) 0.082(4) 0.049(3) 0.000(3) 0.004(2) 0.007(3)
C17 0.054(3) 0.069(4) 0.065(4) 0.002(3) -0.005(3) 0.001(3)
C23 0.067(4) 0.069(4) 0.072(4) 0.006(3) 0.000(3) -0.014(3)
C4 0.068(4) 0.073(4) 0.058(4) 0.002(3) -0.004(3) -0.004(3)
C16 0.055(3) 0.072(4) 0.063(4) 0.004(3) 0.007(3) -0.014(3)
C3 0.057(3) 0.074(4) 0.063(4) -0.004(3) 0.002(3) 0.018(3)
C2 0.071(4) 0.066(4) 0.065(4) -0.012(3) 0.003(3) 0.007(3)
C15 0.064(4) 0.065(3) 0.055(4) 0.005(3) 0.005(3) -0.009(3)
C10 0.074(4) 0.086(5) 0.069(4) 0.004(3) -0.001(3) 0.019(3)
C26 0.067(4) 0.069(4) 0.107(5) 0.005(4) 0.033(4) -0.017(3)
C7 0.039(3) 0.090(4) 0.057(4) 0.001(3) 0.001(2) -0.011(3)
C27 0.057(4) 0.084(4) 0.078(5) -0.002(4) 0.014(3) 0.001(3)
C24 0.067(4) 0.072(4) 0.100(5) -0.010(4) 0.006(4) 0.002(3)
C22 0.063(4) 0.091(5) 0.088(5) 0.019(4) 0.006(3) -0.018(4)
C21 0.056(4) 0.088(4) 0.083(5) 0.005(4) 0.011(3) -0.007(3)
C14 0.057(4) 0.094(5) 0.081(5) -0.002(4) 0.008(3) -0.008(3)
C11 0.086(5) 0.073(4) 0.092(5) 0.020(4) 0.005(4) -0.006(4)
C13 0.069(4) 0.067(4) 0.123(6) -0.005(4) 0.034(4) 0.010(3)
C8 0.059(4) 0.097(5) 0.089(5) -0.009(4) 0.002(3) 0.005(3)
C9 0.065(4) 0.094(5) 0.095(5) -0.020(4) 0.005(3) 0.021(4)
C25 0.100(5) 0.068(5) 0.193(9) -0.012(5) 0.050(6) 0.003(4)
C12 0.127(6) 0.077(6) 0.220(10) 0.014(6) 0.091(7) -0.007(5)
F9B 0.091(4) 0.124(5) 0.169(7) 0.080(5) 0.005(4) -0.015(4)
F7B 0.084(4) 0.091(4) 0.138(6) -0.003(4) 0.060(4) -0.026(3)
F3B 0.134(12) 0.085(6) 0.136(9) 0.002(8) 0.082(8) 0.029(8)
F1B 0.109(8) 0.078(8) 0.152(7) 0.005(7) -0.002(6) 0.007(6)
F8B 0.146(7) 0.124(6) 0.113(5) -0.040(4) 0.053(4) -0.067(5)
F2B 0.088(6) 0.046(5) 0.199(12) -0.033(6) 0.039(7) -0.002(4)
F2A 0.111(7) 0.105(9) 0.130(9) -0.038(7) 0.008(7) 0.023(6)

loop_
_atom_type_symbol
_atom_type_description
_atom_type_scat_dispersion_real
_atom_type_scat_dispersion_imag
_atom_type_scat_source
C C 0.0033 0.0016 'International Tables Vol C Tables 4.2.6.8 and 6.1.1.4'
H H 0.0000 0.0000 'International Tables Vol C Tables 4.2.6.8 and 6.1.1.4'
F F 0.0171 0.0103 'International Tables Vol C Tables 4.2.6.8 and 6.1.1.4'
N N 0.0061 0.0033 'International Tables Vol C Tables 4.2.6.8 and 6.1.1.4'

loop_
_geom_angle_atom_site_label_1
_geom_angle_atom_site_label_2
_geom_angle_atom_site_label_3
_geom_angle
C19 N2 C15 115.4(5)
C6 N1 C2 114.9(5)
C17 C18 C19 119.1(5)
C17 C18 C23 123.7(6)
C23 C18 C19 117.2(5)
C4 C5 C6 119.9(5)
C4 C5 C10 123.9(6)
C10 C5 C6 116.1(5)
N2 C19 C18 124.0(5)
N2 C19 C20 116.8(6)
C20 C19 C18 119.3(5)
N1 C6 C5 124.0(6)
N1 C6 C7 117.4(6)
C7 C6 C5 118.7(6)
C19 C20 C27 118.9(5)
C21 C20 C19 120.9(6)
C21 C20 C27 120.1(5)
C18 C17 C16 116.5(5)
C18 C17 C24 123.0(6)
C16 C17 C24 120.4(6)
C18 C23 H23 118.5
C22 C23 C18 123.0(6)
C22 C23 H23 118.5
C5 C4 C3 115.8(6)
C5 C4 C11 125.5(6)
C11 C4 C3 118.6(6)
C17 C16 H16 120.4
C15 C16 C17 119.3(6)
C15 C16 H16 120.4
C4 C3 H3 120.6
C2 C3 C4 118.8(6)
C2 C3 H3 120.6
N1 C2 C13 115.1(6)
C3 C2 N1 126.5(6)
C3 C2 C13 118.4(6)
N2 C15 C16 125.7(5)
N2 C15 C26 114.5(6)
C16 C15 C26 119.8(6)
C5 C10 H10 116.9
C9 C10 C5 126.1(7)
C9 C10 H10 116.9
F7A C26 F9A 112.0(19)
F7A C26 C15 113.0(14)
F8A C26 F7A 102(2)
F8A C26 F9A 98.0(19)
F8A C26 C15 112.2(14)
F9A C26 C15 117.5(11)
F9B C26 C15 112.2(7)
F9B C26 F7B 106.2(7)
F9B C26 F8B 113.0(8)
F7B C26 C15 113.6(6)
F8B C26 C15 109.0(7)
F8B C26 F7B 102.5(7)
C6 C7 C14 117.6(6)
C8 C7 C6 121.6(6)
C8 C7 C14 120.8(6)
F11 C27 F12 105.2(5)
F11 C27 C20 113.9(5)
F12 C27 C20 111.1(5)
F10 C27 F11 107.3(6)
F10 C27 F12 105.6(5)
F10 C27 C20 113.0(5)
C17 C24 H24 116.3
C25 C24 C17 127.4(7)
C25 C24 H24 116.3
C23 C22 H22 120.4
C23 C22 C21 119.2(6)
C21 C22 H22 120.4
C20 C21 C22 120.4(6)
C20 C21 H21 119.8
C22 C21 H21 119.8
F6 C14 F4 108.9(6)
F6 C14 F5 105.9(5)
F6 C14 C7 113.3(6)
F4 C14 F5 105.6(6)
F4 C14 C7 113.0(5)
F5 C14 C7 109.6(6)
C4 C11 H11 115.6
C12 C11 C4 128.7(7)
C12 C11 H11 115.6
F3A C13 C2 117.6(12)
F1A C13 F3A 98.2(11)
F1A C13 C2 114.0(10)
F1A C13 F2A 112.4(11)
F3B C13 C2 113.8(11)
F3B C13 F1B 105.0(11)
F3B C13 F2B 112.4(12)
F1B C13 C2 104.4(9)
F2B C13 C2 117.7(7)
F2B C13 F1B 101.5(10)
F2A C13 F3A 106.3(12)
F2A C13 C2 108.0(9)
C7 C8 H8 119.4
C7 C8 C9 121.2(6)
C9 C8 H8 119.4
C10 C9 C8 116.3(6)
C10 C9 H9 121.9
C8 C9 H9 121.9
C24 C25 H25A 120.0
C24 C25 H25B 120.0
H25A C25 H25B 120.0
C11 C12 H12A 120.0
C11 C12 H12B 120.0
H12A C12 H12B 120.0

loop_
_geom_bond_atom_site_label_1
_geom_bond_atom_site_label_2
_geom_bond_distance
F11 C27 1.325(7)
F6 C14 1.313(7)
F12 C27 1.327(6)
F4 C14 1.316(7)
F10 C27 1.320(7)
F5 C14 1.322(7)
N2 C19 1.324(6)
N2 C15 1.358(7)
N1 C6 1.306(7)
N1 C2 1.366(7)
F7A C26 1.24(3)
C18 C19 1.425(8)
C18 C17 1.402(7)
C18 C23 1.423(8)
C5 C6 1.430(8)
C5 C4 1.388(7)
C5 C10 1.418(8)
F8A C26 1.21(3)
C19 C20 1.402(7)
F3A C13 1.330(19)
F9A C26 1.32(2)
C6 C7 1.404(7)
F1A C13 1.295(17)
C20 C27 1.518(8)
C20 C21 1.347(8)
C17 C16 1.410(8)
C17 C24 1.426(8)
C23 H23 0.9300
C23 C22 1.315(8)
C4 C3 1.426(8)
C4 C11 1.409(8)
C16 H16 0.9300
C16 C15 1.364(8)
C3 H3 0.9300
C3 C2 1.350(8)
C2 C13 1.464(9)
C15 C26 1.469(8)
C10 H10 0.9300
C10 C9 1.296(8)
C26 F9B 1.280(9)
C26 F7B 1.350(9)
C26 F8B 1.327(10)
C7 C14 1.551(9)
C7 C8 1.326(8)
C24 H24 0.9300
C24 C25 1.264(8)
C22 H22 0.9300
C22 C21 1.439(9)
C21 H21 0.9300
C11 H11 0.9300
C11 C12 1.282(8)
C13 F3B 1.291(18)
C13 F1B 1.383(18)
C13 F2B 1.300(12)
C13 F2A 1.302(13)
C8 H8 0.9300
C8 C9 1.469(9)
C9 H9 0.9300
C25 H25A 0.9300
C25 H25B 0.9300
C12 H12A 0.9300
C12 H12B 0.9300
